data_1562478
loop_
_publ_author_name
'Rudyk, Brent W.'
'Stoyko, Stanislav S.'
'Oliynyk, Anton O.'
'Mar, Arthur'

_publ_section_title
;
 Rare-earth transition-metal gallium chalcogenides RE3MGaCh7 (M=Fe, Co,
 Ni; Ch=S, Se)
;
_journal_issue 1
_journal_name_full 'Journal of Solid State Chemistry'
_journal_page_first 79
_journal_page_last 88
_journal_paper_doi 10.1016/j.jssc.2013.11.003
_journal_volume 210
_journal_year 2014
_chemical_formula_structural 'Pr3 Fe Ga S7'
_chemical_formula_sum 'Fe Ga Pr3 S7'
_chemical_formula_weight 772.72
_chemical_name_common 'praseodymium iron gallium sulphide (3/1/1/7)'
_chemical_name_systematic 'praseodymium iron gallium sulphide (3/1/1/7)'
_space_group_IT_number 173
_space_group_name_Hall 'P 6c'
_space_group_name_H-M_alt 'P 63'
_symmetry_cell_setting hexagonal
_symmetry_space_group_name_Hall 'P 6c'
_symmetry_space_group_name_H-M 'P 63'
_atom_sites_solution_hydrogens .
_atom_sites_solution_primary direct
_atom_sites_solution_secondary difmap
_cell_angle_alpha 90.00
_cell_angle_beta 90.00
_cell_angle_gamma 120.00
_cell_formula_units_Z 2
_cell_length_a 9.9846(4)
_cell_length_b 9.9846(4)
_cell_length_c 6.0303(5)
_cell_measurement_reflns_used 4960
_cell_measurement_temperature 173(2)
_cell_measurement_theta_max 32.99
_cell_measurement_theta_min 2.36
_cell_volume 520.63(5)
_computing_cell_refinement 'Bruker SAINT 7.68A (Bruker, 2009)'
_computing_data_collection 'Bruker SMART 5.054 (Bruker, 1999)'
_computing_data_reduction 'Bruker SAINT 7.68A'
_computing_molecular_graphics 'ATOMS 5.1 (Dowty, 1999)'
_computing_publication_material 'Bruker SHELXTL 6.12'
_computing_structure_refinement 'Bruker SHELXTL 6.12'
_computing_structure_solution 'Bruker SHELXTL 6.12'
_diffrn_ambient_temperature 173(2)
_diffrn_measured_fraction_theta_full 0.990
_diffrn_measured_fraction_theta_max 0.990
_diffrn_measurement_device_type 'Bruker PLATFORM/SMART APEX II CCD'
_diffrn_measurement_method '\w scans'
_diffrn_radiation_monochromator graphite
_diffrn_radiation_source 'fine-focus sealed tube'
_diffrn_radiation_type MoK\a
_diffrn_radiation_wavelength 0.71073
_diffrn_reflns_av_R_equivalents 0.0309
_diffrn_reflns_av_sigmaI/netI 0.0228
_diffrn_reflns_limit_h_max 15
_diffrn_reflns_limit_h_min -15
_diffrn_reflns_limit_k_max 15
_diffrn_reflns_limit_k_min -14
_diffrn_reflns_limit_l_max 9
_diffrn_reflns_limit_l_min -9
_diffrn_reflns_number 7175
_diffrn_reflns_theta_full 33.15
_diffrn_reflns_theta_max 33.15
_diffrn_reflns_theta_min 2.36
_exptl_absorpt_coefficient_mu 19.021
_exptl_absorpt_correction_T_max 0.5360
_exptl_absorpt_correction_T_min 0.3670
_exptl_absorpt_correction_type numerical
_exptl_absorpt_process_details 'Bruker SHELXTL 6.12 (Sheldrick, 2001)'
_exptl_crystal_colour grey
_exptl_crystal_density_diffrn 4.929
_exptl_crystal_density_method 'not measured'
_exptl_crystal_description irregular
_exptl_crystal_F_000 692
_exptl_crystal_size_max 0.08
_exptl_crystal_size_mid 0.08
_exptl_crystal_size_min 0.05
_refine_diff_density_max 1.404
_refine_diff_density_min -2.638
_refine_diff_density_rms 0.217
_refine_ls_abs_structure_details 'Flack H D (1983), Acta Cryst. A39, 876-881'
_refine_ls_abs_structure_Flack 0.002(19)
_refine_ls_extinction_coef 0.0091(3)
_refine_ls_extinction_expression Fc^*^=kFc[1+0.001xFc^2^\l^3^/sin(2\q)]^-1/4^
_refine_ls_extinction_method SHELXL
_refine_ls_goodness_of_fit_ref 1.107
_refine_ls_hydrogen_treatment .
_refine_ls_matrix_type full
_refine_ls_number_parameters 39
_refine_ls_number_reflns 1308
_refine_ls_number_restraints 1
_refine_ls_restrained_S_all 1.107
_refine_ls_R_factor_all 0.0188
_refine_ls_R_factor_gt 0.0177
_refine_ls_shift/su_max 0.001
_refine_ls_shift/su_mean 0.000
_refine_ls_structure_factor_coef Fsqd
_refine_ls_weighting_details 'calc w=1/[\s^2^(Fo^2^)+(0.0157P)^2^+1.7847P] where P=(Fo^2^+2Fc^2^)/3'
_refine_ls_weighting_scheme calc
_refine_ls_wR_factor_gt 0.0429
_refine_ls_wR_factor_ref 0.0432
_reflns_number_gt 1261
_reflns_number_total 1308
_reflns_threshold_expression I>2s\(I)
_cod_data_source_file JSSC-2014-210-79.cif
_cod_data_source_block Pr3FeGaS7
_cod_database_code 1562478

loop_
_symmetry_equiv_pos_as_xyz
'x, y, z'
'-y, x-y, z'
'-x+y, -x, z'
'-x, -y, z+1/2'
'y, -x+y, z+1/2'
'x-y, x, z+1/2'

loop_
_atom_site_label
_atom_site_type_symbol
_atom_site_fract_x
_atom_site_fract_y
_atom_site_fract_z
_atom_site_U_iso_or_equiv
_atom_site_adp_type
_atom_site_occupancy
_atom_site_symmetry_multiplicity
_atom_site_calc_flag
_atom_site_refinement_flags
_atom_site_disorder_assembly
_atom_site_disorder_group
Pr Pr 0.37444(2) 0.22998(2) 0.20817(6) 0.00859(6) Uani 1 1 d . . .
Fe Fe 0.0000 0.0000 0.0000(3) 0.0204(3) Uani 1 3 d S . .
Ga Ga 0.3333 0.6667 0.12879(14) 0.00730(15) Uani 1 3 d S . .
S1 S 0.09295(12) 0.23657(12) 0.25530(18) 0.0111(2) Uani 1 1 d . . .
S2 S 0.51794(12) 0.09379(12) 0.47879(18) 0.00806(18) Uani 1 1 d . . .
S3 S 0.3333 0.6667 0.4982(3) 0.0070(3) Uani 1 3 d S . .

loop_
_atom_site_aniso_label
_atom_site_aniso_U_11
_atom_site_aniso_U_22
_atom_site_aniso_U_33
_atom_site_aniso_U_23
_atom_site_aniso_U_13
_atom_site_aniso_U_12
Pr 0.00619(9) 0.00728(9) 0.01165(10) 0.00072(11) -0.00059(10) 0.00288(7)
Fe 0.0137(3) 0.0137(3) 0.0340(10) 0.000 0.000 0.00684(15)
Ga 0.0083(2) 0.0083(2) 0.0052(3) 0.000 0.000 0.00417(11)
S1 0.0071(4) 0.0097(4) 0.0165(6) -0.0021(3) 0.0009(3) 0.0042(3)
S2 0.0083(4) 0.0072(4) 0.0069(4) 0.0005(3) 0.0011(3) 0.0025(3)
S3 0.0083(5) 0.0083(5) 0.0045(7) 0.000 0.000 0.0041(2)

loop_
_atom_type_symbol
_atom_type_description
_atom_type_scat_dispersion_real
_atom_type_scat_dispersion_imag
_atom_type_scat_source
S S 0.1246 0.1234 'International Tables Vol C Tables 4.2.6.8 and 6.1.1.4'
Fe Fe 0.3463 0.8444 'International Tables Vol C Tables 4.2.6.8 and 6.1.1.4'
Ga Ga 0.2307 1.6083 'International Tables Vol C Tables 4.2.6.8 and 6.1.1.4'
Pr Pr -0.2180 2.8214 'International Tables Vol C Tables 4.2.6.8 and 6.1.1.4'

loop_
_geom_angle_atom_site_label_1
_geom_angle_atom_site_label_2
_geom_angle_atom_site_label_3
_geom_angle
_geom_angle_site_symmetry_1
_geom_angle_site_symmetry_3
S2 Pr S1 101.08(3) 3_665 .
S2 Pr S3 77.93(3) 3_665 4_664
S1 Pr S3 150.89(3) . 4_664
S2 Pr S1 138.79(3) 3_665 3
S1 Pr S1 76.77(4) . 3
S3 Pr S1 123.15(2) 4_664 3
S2 Pr S2 78.20(4) 3_665 .
S1 Pr S2 132.28(3) . .
S3 Pr S2 76.44(3) 4_664 .
S1 Pr S2 74.26(3) 3 .
S2 Pr S1 143.70(3) 3_665 5_554
S1 Pr S1 77.34(3) . 5_554
S3 Pr S1 86.50(4) 4_664 5_554
S1 Pr S1 76.84(3) 3 5_554
S2 Pr S1 129.80(3) . 5_554
S2 Pr S2 73.113(18) 3_665 6_554
S1 Pr S2 73.57(3) . 6_554
S3 Pr S2 78.45(3) 4_664 6_554
S1 Pr S2 140.52(3) 3 6_554
S2 Pr S2 145.09(3) . 6_554
S1 Pr S2 71.72(3) 5_554 6_554
S2 Pr Fe 147.46(3) 3_665 .
S1 Pr Fe 46.40(2) . .
S3 Pr Fe 129.86(4) 4_664 .
S1 Pr Fe 46.28(2) 3 .
S2 Pr Fe 120.49(3) . .
S1 Pr Fe 45.17(3) 5_554 .
S2 Pr Fe 94.24(2) 6_554 .
S1 Fe S1 89.53(5) 6_554 5_554
S1 Fe S1 89.52(5) 6_554 4_554
S1 Fe S1 89.52(5) 5_554 4_554
S1 Fe S1 178.84(7) 6_554 3
S1 Fe S1 91.30(2) 5_554 3
S1 Fe S1 91.30(2) 4_554 3
S1 Fe S1 91.30(2) 6_554 .
S1 Fe S1 91.30(2) 5_554 .
S1 Fe S1 178.84(7) 4_554 .
S1 Fe S1 87.87(5) 3 .
S1 Fe S1 91.30(2) 6_554 2
S1 Fe S1 178.84(7) 5_554 2
S1 Fe S1 91.30(2) 4_554 2
S1 Fe S1 87.87(5) 3 2
S1 Fe S1 87.87(5) . 2
S1 Fe Pr 125.66(3) 6_554 .
S1 Fe Pr 56.63(3) 5_554 .
S1 Fe Pr 126.41(3) 4_554 .
S1 Fe Pr 54.31(3) 3 .
S1 Fe Pr 53.57(3) . .
S1 Fe Pr 122.22(6) 2 .
S1 Fe Pr 126.42(3) 6_554 3
S1 Fe Pr 125.66(3) 5_554 3
S1 Fe Pr 56.63(3) 4_554 3
S1 Fe Pr 53.57(3) 3 3
S1 Fe Pr 122.22(6) . 3
S1 Fe Pr 54.31(3) 2 3
Pr Fe Pr 107.87(3) . 3
S1 Fe Pr 56.63(3) 6_554 2
S1 Fe Pr 126.42(3) 5_554 2
S1 Fe Pr 125.66(3) 4_554 2
S1 Fe Pr 122.22(6) 3 2
S1 Fe Pr 54.31(3) . 2
S1 Fe Pr 53.57(3) 2 2
Pr Fe Pr 107.87(3) . 2
Pr Fe Pr 107.87(3) 3 2
S3 Ga S2 113.39(3) . 5_564
S3 Ga S2 113.39(3) . 4_664
S2 Ga S2 105.29(4) 5_564 4_664
S3 Ga S2 113.39(3) . 6_554
S2 Ga S2 105.29(4) 5_564 6_554
S2 Ga S2 105.29(4) 4_664 6_554
Fe S1 Fe 72.36(3) 4 .
Fe S1 Pr 86.70(3) 4 .
Fe S1 Pr 80.03(3) . .
Fe S1 Pr 86.01(3) 4 2
Fe S1 Pr 79.41(3) . 2
Pr S1 Pr 159.40(4) . 2
Fe S1 Pr 78.20(4) 4 6
Fe S1 Pr 150.55(5) . 6
Pr S1 Pr 99.03(3) . 6
Pr S1 Pr 98.29(3) 2 6
Ga S2 Pr 89.24(4) 4_665 2_655
Ga S2 Pr 86.96(4) 4_665 .
Pr S2 Pr 101.22(4) 2_655 .
Ga S2 Pr 120.83(5) 4_665 5
Pr S2 Pr 145.41(4) 2_655 5
Pr S2 Pr 97.36(3) . 5
Ga S3 Pr 116.30(3) . 5_565
Ga S3 Pr 116.30(3) . 4_665
Pr S3 Pr 101.86(4) 5_565 4_665
Ga S3 Pr 116.30(3) . 6
Pr S3 Pr 101.86(4) 5_565 6
Pr S3 Pr 101.86(4) 4_665 6

loop_
_geom_bond_atom_site_label_1
_geom_bond_atom_site_label_2
_geom_bond_distance
_geom_bond_site_symmetry_2
Pr S2 2.8250(11) 3_665
Pr S1 2.8582(10) .
Pr S3 2.8585(8) 4_664
Pr S1 2.8909(11) 3
Pr S2 2.9178(11) .
Pr S1 2.9849(11) 5_554
Pr S2 2.9998(11) 6_554
Pr Fe 3.4987(6) .
Fe S1 2.5349(14) 6_554
Fe S1 2.5350(14) 5_554
Fe S1 2.5350(14) 4_554
Fe S1 2.5726(14) 3
Fe S1 2.5726(14) .
Fe S1 2.5727(14) 2
Fe Pr 3.4988(6) 3
Fe Pr 3.4988(6) 2
Ga S3 2.2275(19) .
Ga S2 2.2786(11) 5_564
Ga S2 2.2786(11) 4_664
Ga S2 2.2786(11) 6_554
S1 Fe 2.5349(14) 4
S1 Pr 2.8910(11) 2
S1 Pr 2.9849(11) 6
S2 Ga 2.2786(11) 4_665
S2 Pr 2.8250(11) 2_655
S2 Pr 2.9999(11) 5
S3 Pr 2.8585(8) 5_565
S3 Pr 2.8585(8) 4_665
S3 Pr 2.8585(8) 6
